data_7212910
loop_
_publ_author_name
'Garc\'ia-\'Alvarez, Joaqu\'in'
'D\'iez, Josefina'
'Gimeno, Jos\'e'

_publ_section_title
;
 A highly efficient copper(i) catalyst for the 1,3-dipolar cycloaddition
 of azides with terminal and 1-iodoalkynes in water: regioselective
 synthesis of 1,4-disubstituted and 1,4,5-trisubstituted 1,2,3-triazoles
;
_journal_issue 12
_journal_name_full 'Green Chemistry'
_journal_page_first 2127
_journal_paper_doi 10.1039/c0gc00342e
_journal_volume 12
_journal_year 2010
_chemical_compound_source synthesis
_chemical_formula_moiety 'C15 H12 I N3 S'
_chemical_formula_sum 'C15 H12 I N3 S'
_chemical_formula_weight 393.24
_chemical_name_systematic
;
?
;
_space_group_IT_number 14
_symmetry_cell_setting monoclinic
_symmetry_Int_Tables_number 14
_symmetry_space_group_name_Hall '-P 2ybc'
_symmetry_space_group_name_H-M 'P 1 21/c 1'
_atom_sites_solution_hydrogens geom
_atom_sites_solution_primary direct
_atom_sites_solution_secondary difmap
_audit_creation_method SHELXL-97
_cell_angle_alpha 90.00
_cell_angle_beta 101.588(2)
_cell_angle_gamma 90.00
_cell_formula_units_Z 4
_cell_length_a 14.5177(2)
_cell_length_b 7.2359(1)
_cell_length_c 14.3593(2)
_cell_measurement_reflns_used 4277
_cell_measurement_temperature 100(2)
_cell_measurement_theta_max 73.7570
_cell_measurement_theta_min 3.1028
_cell_volume 1477.68(4)
_computing_cell_refinement
;
CrysAlisPro, Oxford Diffraction Ltd.,
Version 1.171.33.41 (release 06-05-2009 CrysAlis171 .NET)
(compiled May 6 2009,17:20:42)
;
_computing_data_collection
;
CrysAlisPro, Oxford Diffraction Ltd.,
Version 1.171.33.41 (release 06-05-2009 CrysAlis171 .NET)
(compiled May 6 2009,17:20:42)
;
_computing_data_reduction
;
CrysAlisPro, Oxford Diffraction Ltd.,
Version 1.171.33.41 (release 06-05-2009 CrysAlis171 .NET)
(compiled May 6 2009,17:20:42)
;
_computing_molecular_graphics 'PLATON (Spek, 2007)'
_computing_publication_material 'WinGX publication routines (Farrugia, 1999)'
_computing_structure_refinement 'SHELXL-97 (Sheldrick, 2008)'
_computing_structure_solution 'SIR2004(Burla, 2005)'
_diffrn_ambient_temperature 100(2)
_diffrn_detector_area_resol_mean 8.2640
_diffrn_measured_fraction_theta_full 0.974
_diffrn_measured_fraction_theta_max 0.974
_diffrn_measurement_device
;
165 mm Onyx CCD detector in \k-geometry diffractometer
;
_diffrn_measurement_device_type 'Xcalibur, Onyx, Nova'
_diffrn_measurement_method '\f and \w scans'
_diffrn_radiation_monochromator graphite
_diffrn_radiation_source 'Nova (Cu) X-ray Source'
_diffrn_radiation_type CuK\a
_diffrn_radiation_wavelength 1.54184
_diffrn_reflns_av_R_equivalents 0.0297
_diffrn_reflns_av_sigmaI/netI 0.0272
_diffrn_reflns_limit_h_max 17
_diffrn_reflns_limit_h_min -17
_diffrn_reflns_limit_k_max 8
_diffrn_reflns_limit_k_min -7
_diffrn_reflns_limit_l_max 12
_diffrn_reflns_limit_l_min -17
_diffrn_reflns_number 6667
_diffrn_reflns_theta_full 73.87
_diffrn_reflns_theta_max 73.87
_diffrn_reflns_theta_min 3.11
_exptl_absorpt_coefficient_mu 18.284
_exptl_absorpt_correction_T_max 1.00000
_exptl_absorpt_correction_T_min 0.26392
_exptl_absorpt_correction_type multi-scan
_exptl_absorpt_process_details
;
CrysAlis RED, Oxford Diffraction Ltd.,
Version 1.171.32.37 (release 24-10-2008 CrysAlis171 .NET)
(compiled Oct 24 2008,09:44:38)
Empirical absorption correction using spherical harmonics,
implemented in SCALE3 ABSPACK scaling algorithm.
;
_exptl_crystal_colour colorless
_exptl_crystal_density_diffrn 1.768
_exptl_crystal_density_method 'not measured'
_exptl_crystal_description Prism
_exptl_crystal_F_000 768
_exptl_crystal_size_max 0.1982
_exptl_crystal_size_mid 0.1123
_exptl_crystal_size_min 0.0555
_refine_diff_density_max 0.928
_refine_diff_density_min -1.786
_refine_diff_density_rms 0.161
_refine_ls_extinction_method none
_refine_ls_goodness_of_fit_ref 1.038
_refine_ls_hydrogen_treatment mixed
_refine_ls_matrix_type full
_refine_ls_number_parameters 229
_refine_ls_number_reflns 2903
_refine_ls_number_restraints 0
_refine_ls_restrained_S_all 1.038
_refine_ls_R_factor_all 0.0430
_refine_ls_R_factor_gt 0.0357
_refine_ls_shift/su_max 0.000
_refine_ls_shift/su_mean 0.000
_refine_ls_structure_factor_coef Fsqd
_refine_ls_weighting_details 'calc w=1/[\s^2^(Fo^2^)+(0.0748P)^2^+0.0000P] where P=(Fo^2^+2Fc^2^)/3'
_refine_ls_weighting_scheme calc
_refine_ls_wR_factor_gt 0.0959
_refine_ls_wR_factor_ref 0.1016
_reflns_number_gt 2438
_reflns_number_total 2903
_reflns_threshold_expression >2\s(I)
_cod_data_source_file c0gc00342e.txt
_cod_data_source_block 7a
_cod_depositor_comments
;
The following automatic conversions were performed:

'_symmetry_cell_setting' value 'Monoclinic' changed to 'monoclinic'
according to /home/saulius/struct/CIF-dictionaries/cif_core.dic
dictionary named 'cif_core.dic' version 2.4.2 from 2011-04-26.

Automatic conversion script
Id: cif_fix_values 1891 2012-01-12 08:04:46Z andrius 
;
_cod_original_sg_symbol_H-M 'P 21/c'
_cod_database_code 7212910

loop_
_symmetry_equiv_pos_as_xyz
'x, y, z'
'-x, y+1/2, -z+1/2'
'-x, -y, -z'
'x, -y-1/2, z-1/2'

loop_
_atom_site_label
_atom_site_type_symbol
_atom_site_fract_x
_atom_site_fract_y
_atom_site_fract_z
_atom_site_U_iso_or_equiv
_atom_site_adp_type
_atom_site_occupancy
_atom_site_symmetry_multiplicity
_atom_site_calc_flag
C1 C -0.1324(2) 0.2005(5) 0.0295(3) 0.0191(7) Uani 1 1 d
C2 C -0.2270(3) 0.2493(4) 0.0235(4) 0.0260(10) Uani 1 1 d
C3 C -0.2843(3) 0.2682(5) -0.0651(4) 0.0351(11) Uani 1 1 d
C4 C -0.2497(4) 0.2443(5) -0.1467(4) 0.0338(12) Uani 1 1 d
C5 C -0.1567(3) 0.1931(6) -0.1415(3) 0.0289(8) Uani 1 1 d
C6 C -0.0977(2) 0.1706(5) -0.0528(2) 0.0225(7) Uani 1 1 d
C7 C 0.0209(2) 0.3784(5) 0.1401(2) 0.0195(6) Uani 1 1 d
C8 C 0.1927(3) 0.2749(4) 0.1717(3) 0.0162(7) Uani 1 1 d
C9 C 0.2542(3) 0.2501(4) 0.1114(3) 0.0155(8) Uani 1 1 d
C10 C 0.3547(2) 0.2002(5) 0.1272(2) 0.0203(7) Uani 1 1 d
C11 C 0.4011(2) 0.1059(5) 0.2081(2) 0.0239(7) Uani 1 1 d
C12 C 0.4952(2) 0.0592(6) 0.2183(3) 0.0315(9) Uani 1 1 d
C13 C 0.5439(2) 0.1045(7) 0.1490(3) 0.0404(10) Uani 1 1 d
C14 C 0.5001(3) 0.2014(8) 0.0690(4) 0.0482(12) Uani 1 1 d
C15 C 0.4053(3) 0.2506(5) 0.0588(4) 0.0321(12) Uani 1 1 d
N1 N 0.11065(16) 0.3290(4) 0.11546(16) 0.0153(5) Uani 1 1 d
N2 N 0.11894(17) 0.3347(4) 0.02382(17) 0.0186(6) Uani 1 1 d
N3 N 0.2057(2) 0.2876(4) 0.0219(2) 0.0193(6) Uani 1 1 d
S1 S -0.05780(5) 0.18497(13) 0.14343(5) 0.0210(2) Uani 1 1 d
I1 I 0.204429(15) 0.25078(2) 0.318962(15) 0.01694(13) Uani 1 1 d
H2 H -0.247(3) 0.270(4) 0.085(3) 0.025(12) Uiso 1 1 d
H3 H -0.351(4) 0.315(7) -0.070(3) 0.056(14) Uiso 1 1 d
H4 H -0.285(4) 0.261(5) -0.216(5) 0.05(2) Uiso 1 1 d
H5 H -0.127(3) 0.174(6) -0.201(3) 0.030(10) Uiso 1 1 d
H6 H -0.034(3) 0.122(6) -0.048(3) 0.061(14) Uiso 1 1 d
H7A H -0.007(2) 0.479(6) 0.094(3) 0.040(11) Uiso 1 1 d
H7B H 0.028(3) 0.430(6) 0.203(3) 0.043(12) Uiso 1 1 d
H11 H 0.366(2) 0.072(5) 0.256(2) 0.027(10) Uiso 1 1 d
H12 H 0.525(3) -0.007(5) 0.273(3) 0.033(11) Uiso 1 1 d
H13 H 0.611(3) 0.072(6) 0.154(3) 0.052(12) Uiso 1 1 d
H14 H 0.531(4) 0.240(4) 0.017(4) 0.032(15) Uiso 1 1 d
H15 H 0.378(3) 0.302(6) -0.001(3) 0.035(12) Uiso 1 1 d

loop_
_atom_site_aniso_label
_atom_site_aniso_U_11
_atom_site_aniso_U_22
_atom_site_aniso_U_33
_atom_site_aniso_U_23
_atom_site_aniso_U_13
_atom_site_aniso_U_12
C1 0.0212(15) 0.0140(16) 0.0225(17) 0.0004(15) 0.0054(13) -0.0021(14)
C2 0.020(2) 0.026(2) 0.032(3) -0.0034(13) 0.0061(18) -0.0005(11)
C3 0.022(2) 0.035(3) 0.044(3) -0.0016(17) -0.0051(19) -0.0010(14)
C4 0.038(3) 0.026(3) 0.028(2) 0.0073(14) -0.013(2) -0.0107(13)
C5 0.040(2) 0.026(2) 0.0187(17) 0.0011(17) 0.0007(15) -0.0145(19)
C6 0.0262(16) 0.022(2) 0.0201(15) -0.0006(14) 0.0062(13) -0.0034(14)
C7 0.0239(15) 0.0180(18) 0.0153(13) 0.0021(13) 0.0008(12) 0.0033(13)
C8 0.0237(17) 0.0123(17) 0.0107(16) 0.0038(11) -0.0011(14) -0.0010(11)
C9 0.0176(18) 0.0139(19) 0.0127(18) -0.0003(10) -0.0021(15) -0.0025(10)
C10 0.0178(15) 0.0208(17) 0.0206(16) -0.0061(15) -0.0005(13) -0.0012(14)
C11 0.0206(15) 0.0202(18) 0.0289(16) -0.0019(15) 0.0005(13) 0.0004(13)
C12 0.0233(16) 0.027(2) 0.039(2) -0.0106(17) -0.0056(16) 0.0075(14)
C13 0.0171(15) 0.058(3) 0.043(2) -0.020(2) -0.0002(16) 0.0066(17)
C14 0.024(2) 0.089(4) 0.032(2) -0.016(3) 0.0070(18) -0.003(2)
C15 0.022(2) 0.054(3) 0.020(2) -0.0062(15) 0.0029(18) -0.0034(14)
N1 0.0170(11) 0.0176(15) 0.0097(11) 0.0003(11) -0.0010(9) -0.0012(10)
N2 0.0226(13) 0.0182(16) 0.0140(11) 0.0010(11) 0.0013(10) -0.0028(10)
N3 0.0203(14) 0.0237(16) 0.0129(14) -0.0003(12) 0.0006(11) -0.0044(11)
S1 0.0223(4) 0.0260(5) 0.0150(4) 0.0034(4) 0.0047(3) -0.0001(3)
I1 0.01997(18) 0.0198(2) 0.00930(18) 0.00033(6) -0.00125(12) 0.00195(6)

loop_
_atom_type_symbol
_atom_type_description
_atom_type_scat_dispersion_real
_atom_type_scat_dispersion_imag
_atom_type_scat_source
C C 0.0181 0.0091 'International Tables Vol C Tables 4.2.6.8 and 6.1.1.4'
H H 0.0000 0.0000 'International Tables Vol C Tables 4.2.6.8 and 6.1.1.4'
N N 0.0311 0.0180 'International Tables Vol C Tables 4.2.6.8 and 6.1.1.4'
S S 0.3331 0.5567 'International Tables Vol C Tables 4.2.6.8 and 6.1.1.4'
I I -0.3257 6.8362 'International Tables Vol C Tables 4.2.6.8 and 6.1.1.4'

loop_
_geom_angle_atom_site_label_1
_geom_angle_atom_site_label_2
_geom_angle_atom_site_label_3
_geom_angle
C6 C1 C2 120.2(4)
C6 C1 S1 121.0(3)
C2 C1 S1 118.8(3)
C3 C2 C1 118.9(4)
C3 C2 H2 125(3)
C1 C2 H2 116(3)
C4 C3 C2 121.1(5)
C4 C3 H3 119(3)
C2 C3 H3 119(3)
C3 C4 C5 120.4(4)
C3 C4 H4 128(4)
C5 C4 H4 112(4)
C4 C5 C6 119.5(4)
C4 C5 H5 124(2)
C6 C5 H5 117(2)
C1 C6 C5 119.8(3)
C1 C6 H6 120(2)
C5 C6 H6 120(2)
N1 C7 S1 114.5(2)
N1 C7 H7A 106.5(19)
S1 C7 H7A 113(2)
N1 C7 H7B 113(2)
S1 C7 H7B 103(2)
H7A C7 H7B 106(3)
N1 C8 C9 105.5(3)
N1 C8 I1 120.6(3)
C9 C8 I1 134.0(3)
N3 C9 C8 106.9(3)
N3 C9 C10 120.0(3)
C8 C9 C10 133.0(3)
C15 C10 C11 118.8(3)
C15 C10 C9 118.3(3)
C11 C10 C9 122.9(3)
C12 C11 C10 120.5(3)
C12 C11 H11 121(2)
C10 C11 H11 119(2)
C13 C12 C11 120.4(3)
C13 C12 H12 121(2)
C11 C12 H12 119(2)
C12 C13 C14 120.4(3)
C12 C13 H13 122(2)
C14 C13 H13 117(2)
C13 C14 C15 119.5(4)
C13 C14 H14 125(3)
C15 C14 H14 116(3)
C10 C15 C14 120.5(4)
C10 C15 H15 124(3)
C14 C15 H15 114(3)
N2 N1 C8 110.5(3)
N2 N1 C7 119.2(2)
C8 N1 C7 130.3(3)
N3 N2 N1 106.7(2)
N2 N3 C9 110.3(3)
C1 S1 C7 101.41(15)

loop_
_geom_bond_atom_site_label_1
_geom_bond_atom_site_label_2
_geom_bond_distance
C1 C6 1.391(5)
C1 C2 1.404(5)
C1 S1 1.774(4)
C2 C3 1.380(7)
C2 H2 1.00(5)
C3 C4 1.376(8)
C3 H3 1.01(5)
C4 C5 1.387(7)
C4 H4 1.03(7)
C5 C6 1.395(5)
C5 H5 1.05(4)
C6 H6 0.98(5)
C7 N1 1.461(4)
C7 S1 1.814(4)
C7 H7A 1.01(4)
C7 H7B 0.96(4)
C8 N1 1.356(4)
C8 C9 1.373(5)
C8 I1 2.094(4)
C9 N3 1.364(5)
C9 C10 1.477(5)
C10 C15 1.389(6)
C10 C11 1.397(5)
C11 C12 1.386(5)
C11 H11 0.97(3)
C12 C13 1.372(6)
C12 H12 0.95(4)
C13 C14 1.387(7)
C13 H13 0.98(4)
C14 C15 1.400(6)
C14 H14 0.98(5)
C15 H15 0.95(4)
N1 N2 1.346(3)
N2 N3 1.311(4)

loop_
_geom_torsion_atom_site_label_1
_geom_torsion_atom_site_label_2
_geom_torsion_atom_site_label_3
_geom_torsion_atom_site_label_4
_geom_torsion
C6 C1 C2 C3 -0.4(5)
S1 C1 C2 C3 177.6(3)
C1 C2 C3 C4 -1.5(5)
C2 C3 C4 C5 2.6(6)
C3 C4 C5 C6 -1.7(6)
C2 C1 C6 C5 1.3(6)
S1 C1 C6 C5 -176.7(3)
C4 C5 C6 C1 -0.3(6)
N1 C8 C9 N3 -0.9(3)
I1 C8 C9 N3 -179.6(2)
N1 C8 C9 C10 177.0(3)
I1 C8 C9 C10 -1.8(5)
N3 C9 C10 C15 21.1(5)
C8 C9 C10 C15 -156.6(3)
N3 C9 C10 C11 -159.4(3)
C8 C9 C10 C11 23.0(6)
C15 C10 C11 C12 -1.8(5)
C9 C10 C11 C12 178.7(3)
C10 C11 C12 C13 -0.2(6)
C11 C12 C13 C14 1.6(7)
C12 C13 C14 C15 -0.9(7)
C11 C10 C15 C14 2.4(6)
C9 C10 C15 C14 -178.0(4)
C13 C14 C15 C10 -1.1(7)
C9 C8 N1 N2 1.2(3)
I1 C8 N1 N2 -179.9(2)
C9 C8 N1 C7 -178.8(3)
I1 C8 N1 C7 0.1(5)
S1 C7 N1 N2 92.0(3)
S1 C7 N1 C8 -88.0(4)
C8 N1 N2 N3 -0.9(4)
C7 N1 N2 N3 179.0(3)
N1 N2 N3 C9 0.3(3)
C8 C9 N3 N2 0.4(3)
C10 C9 N3 N2 -177.8(3)
C6 C1 S1 C7 65.9(3)
C2 C1 S1 C7 -112.1(3)
N1 C7 S1 C1 -97.7(2)
